data_1517371
loop_
_publ_author_name
'Suzuki, Tsuyoshi'
'Nakagawa, Takafumi'
'Ohkubo, Kei'
'Fukuzumi, Shunichi'
'Matsuo, Yutaka'

_publ_section_title
;
 Electronic infrared light absorption of a tri-palladium complex
 containing two \p-expanded tetracene ligands
;
_journal_issue 12
_journal_name_full 'Chem. Sci.'
_journal_page_first 4888
_journal_paper_doi 10.1039/C4SC02018A
_journal_volume 5
_journal_year 2014
_chemical_formula_sum 'C64 H51 Cl4 N O2 P2 Pd S2'
_chemical_formula_weight 1240.32
_chemical_name_common Pd-monoTIDS
_chemical_name_systematic
; 
 Pd_TIDS_PPh3_2 
;
_space_group_IT_number 2
_symmetry_cell_setting triclinic
_symmetry_space_group_name_Hall '-P 1'
_symmetry_space_group_name_H-M 'P -1'
_atom_sites_solution_hydrogens geom
_atom_sites_solution_primary direct
_atom_sites_solution_secondary difmap
_audit_creation_method SHELXL-97
_cell_angle_alpha 99.9912(11)
_cell_angle_beta 112.2384(11)
_cell_angle_gamma 111.2751(10)
_cell_formula_units_Z 2
_cell_length_a 13.8975(3)
_cell_length_b 16.8234(3)
_cell_length_c 17.2132(4)
_cell_measurement_reflns_used 10324
_cell_measurement_temperature 123(2)
_cell_measurement_theta_max 67.00
_cell_measurement_theta_min 2.97
_cell_volume 3238.06(13)
_computing_cell_refinement 'CrystalClear (Rigaku/MSC Inc., 2006)'
_computing_data_collection 'CrystalClear (Rigaku/MSC Inc., 2006)'
_computing_data_reduction 'CrystalClear (Rigaku/MSC Inc., 2006), SORTAV (Blessing, 1995)'
_computing_molecular_graphics 'Ortep-3 for Windows (Farrugia, 1997)'
_computing_structure_refinement 'SHELXL-97 (Sheldrick, 1997)'
_computing_structure_solution 'SHELXS-97 (Sheldrick, 1990)'
_diffrn_ambient_temperature 123(2)
_diffrn_detector_area_resol_mean 10.000
_diffrn_measured_fraction_theta_full 0.895
_diffrn_measured_fraction_theta_max 0.895
_diffrn_measurement_device_type 'Rigaku R-AXIS RAPID'
_diffrn_measurement_method \w
_diffrn_radiation_monochromator graphite
_diffrn_radiation_source 'fine-focus sealed tube'
_diffrn_radiation_type CuK\a
_diffrn_radiation_wavelength 1.54187
_diffrn_reflns_av_R_equivalents 0.1320
_diffrn_reflns_av_sigmaI/netI 0.1409
_diffrn_reflns_limit_h_max 16
_diffrn_reflns_limit_h_min -16
_diffrn_reflns_limit_k_max 20
_diffrn_reflns_limit_k_min -20
_diffrn_reflns_limit_l_max 16
_diffrn_reflns_limit_l_min -18
_diffrn_reflns_number 28654
_diffrn_reflns_theta_full 67.00
_diffrn_reflns_theta_max 67.00
_diffrn_reflns_theta_min 2.97
_exptl_absorpt_coefficient_mu 5.215
_exptl_absorpt_correction_T_max 0.5734
_exptl_absorpt_correction_T_min 0.3333
_exptl_absorpt_correction_type empirical
_exptl_crystal_density_diffrn 1.272
_exptl_crystal_density_method 'not measured'
_exptl_crystal_F_000 1268
_exptl_crystal_size_max 0.27
_exptl_crystal_size_mid 0.22
_exptl_crystal_size_min 0.12
_refine_diff_density_max 3.203
_refine_diff_density_min -1.041
_refine_diff_density_rms 0.188
_refine_ls_extinction_coef 0.0009(2)
_refine_ls_extinction_expression Fc^*^=kFc[1+0.001xFc^2^\l^3^/sin(2\q)]^-1/4^
_refine_ls_extinction_method SHELXL
_refine_ls_goodness_of_fit_ref 1.760
_refine_ls_hydrogen_treatment mixed
_refine_ls_matrix_type full
_refine_ls_number_parameters 664
_refine_ls_number_reflns 10324
_refine_ls_number_restraints 9
_refine_ls_restrained_S_all 1.763
_refine_ls_R_factor_all 0.1824
_refine_ls_R_factor_gt 0.1559
_refine_ls_shift/su_max 0.087
_refine_ls_shift/su_mean 0.002
_refine_ls_structure_factor_coef Fsqd
_refine_ls_weighting_details 'calc w=1/[\s^2^(Fo^2^)+(0.1000P)^2^+0.0000P] where P=(Fo^2^+2Fc^2^)/3'
_refine_ls_weighting_scheme calc
_refine_ls_wR_factor_gt 0.3862
_refine_ls_wR_factor_ref 0.4098
_reflns_number_gt 5864
_reflns_number_total 10324
_reflns_threshold_expression >2sigma(I)
_cod_data_source_file c4sc02018a2.cif
_cod_data_source_block PdTIDS
_cod_depositor_comments 'Adding full bibliography for 1517370--1517371.cif.'
_cod_original_cell_volume 3238.05(12)
_cod_database_code 1517371

loop_
_symmetry_equiv_pos_as_xyz
'x, y, z'
'-x, -y, -z'

loop_
_atom_site_label
_atom_site_type_symbol
_atom_site_fract_x
_atom_site_fract_y
_atom_site_fract_z
_atom_site_U_iso_or_equiv
_atom_site_adp_type
_atom_site_occupancy
_atom_site_symmetry_multiplicity
_atom_site_calc_flag
_atom_site_refinement_flags
_atom_site_disorder_assembly
_atom_site_disorder_group
C1 C 0.7662(11) 0.2924(9) 0.6425(9) 0.085(4) Uani 1 1 d . . .
H1 H 0.6858 0.2474 0.6128 0.102 Uiso 1 1 calc R . .
C2 C 0.8331(11) 0.2818(9) 0.6050(9) 0.085(4) Uani 1 1 d . . .
H2 H 0.8047 0.2299 0.5544 0.101 Uiso 1 1 calc R . .
C3 C 0.9491(11) 0.3551(10) 0.6485(8) 0.085(4) Uani 1 1 d . . .
H3 H 0.9984 0.3540 0.6227 0.102 Uiso 1 1 calc R . .
C4 C 0.9972(11) 0.4311(10) 0.7288(9) 0.083(4) Uani 1 1 d . . .
H4 H 1.0775 0.4761 0.7567 0.100 Uiso 1 1 calc R . .
C5 C 0.9229(11) 0.4390(10) 0.7673(10) 0.079(4) Uani 1 1 d . . .
C6 C 0.9682(12) 0.5117(10) 0.8467(9) 0.083(4) Uani 1 1 d . . .
C7 C 0.8938(10) 0.5171(9) 0.8850(9) 0.080(4) Uani 1 1 d . . .
C8 C 0.9347(9) 0.5738(8) 0.9661(9) 0.066(3) Uani 1 1 d . . .
C9 C 0.8566(12) 0.5799(9) 1.0057(9) 0.083(4) Uani 1 1 d . . .
C10 C 0.8969(11) 0.6277(8) 1.0924(9) 0.077(4) Uani 1 1 d . . .
H5 H 0.9775 0.6524 1.1352 0.092 Uiso 1 1 calc R . .
C11 C 0.8215(12) 0.6396(9) 1.1170(9) 0.086(4) Uani 1 1 d . . .
H6 H 0.8518 0.6810 1.1756 0.103 Uiso 1 1 calc R . .
C12 C 0.6953(12) 0.5920(10) 1.0580(10) 0.095(5) Uani 1 1 d . . .
H7 H 0.6422 0.5959 1.0787 0.114 Uiso 1 1 calc R . .
C13 C 0.6577(11) 0.5429(9) 0.9738(9) 0.083(4) Uani 1 1 d . . .
H8 H 0.5761 0.5160 0.9322 0.099 Uiso 1 1 calc R . .
C14 C 0.7338(10) 0.5286(9) 0.9427(9) 0.071(4) Uani 1 1 d . . .
C15 C 0.6891(9) 0.4713(8) 0.8567(8) 0.070(3) Uani 1 1 d . . .
C16 C 0.7700(10) 0.4553(8) 0.8325(9) 0.074(4) Uani 1 1 d . . .
C17 C 0.7259(9) 0.3756(8) 0.7522(8) 0.064(3) Uani 1 1 d . . .
C18 C 0.8056(11) 0.3652(10) 0.7229(9) 0.079(4) Uani 1 1 d . . .
C19 C 1.0882(14) 0.5892(11) 0.8902(11) 0.093(5) Uani 1 1 d . A .
C20 C 1.0683(12) 0.6428(11) 1.0239(11) 0.093(5) Uani 1 1 d . A .
C21 C 1.2498(17) 0.7309(15) 1.0173(14) 0.090(6) Uiso 0.70 1 d PD A .
H45 H 1.2523 0.7558 0.9696 0.108 Uiso 0.70 1 calc PR . .
H46 H 1.2624 0.7785 1.0683 0.108 Uiso 0.70 1 calc PR . .
C22 C 1.340(2) 0.6958(19) 1.048(2) 0.178(12) Uiso 0.70 1 d PD . .
H47 H 1.3215 0.6450 0.9965 0.214 Uiso 0.70 1 calc PR . .
H48 H 1.3363 0.6722 1.0958 0.214 Uiso 0.70 1 calc PR . .
C23 C 1.469(2) 0.7758(18) 1.0840(18) 0.154(10) Uiso 0.70 1 d PD . .
H49 H 1.4867 0.8271 1.1344 0.185 Uiso 0.70 1 calc PR . .
H50 H 1.4730 0.7985 1.0355 0.185 Uiso 0.70 1 calc PR . .
C24 C 1.5623(12) 0.7401(10) 1.1174(11) 0.067(4) Uiso 0.70 1 d PD . .
H51 H 1.5428 0.6873 1.0677 0.080 Uiso 0.70 1 calc PR . .
H52 H 1.5603 0.7197 1.1676 0.080 Uiso 0.70 1 calc PR . .
C25 C 1.6929(14) 0.8216(11) 1.1508(11) 0.074(5) Uiso 0.70 1 d PD . .
H53 H 1.7030 0.8793 1.1873 0.088 Uiso 0.70 1 calc PR . .
H54 H 1.7526 0.8069 1.1895 0.088 Uiso 0.70 1 calc PR . .
C26 C 1.713(2) 0.834(2) 1.0763(18) 0.209(14) Uiso 0.70 1 d PD . .
H55 H 1.6462 0.7856 1.0201 0.314 Uiso 0.70 1 calc PR . .
H56 H 1.7854 0.8327 1.0847 0.314 Uiso 0.70 1 calc PR . .
H57 H 1.7192 0.8938 1.0735 0.314 Uiso 0.70 1 calc PR . .
C27 C 0.3571(10) 0.1034(8) 0.5569(9) 0.077(4) Uani 1 1 d . . .
C28 C 0.3819(10) 0.0394(9) 0.5169(9) 0.081(4) Uani 1 1 d . . .
H9 H 0.4003 0.0456 0.4697 0.097 Uiso 1 1 calc R . .
C29 C 0.3800(9) -0.0348(8) 0.5456(9) 0.076(4) Uani 1 1 d . . .
H10 H 0.3901 -0.0814 0.5150 0.091 Uiso 1 1 calc R . .
C30 C 0.3628(10) -0.0375(9) 0.6209(10) 0.086(4) Uani 1 1 d . . .
H11 H 0.3681 -0.0835 0.6448 0.104 Uiso 1 1 calc R . .
C31 C 0.3380(10) 0.0264(9) 0.6603(9) 0.079(4) Uani 1 1 d . . .
H12 H 0.3208 0.0207 0.7081 0.095 Uiso 1 1 calc R . .
C32 C 0.3378(10) 0.0964(9) 0.6322(10) 0.080(4) Uani 1 1 d . . .
H13 H 0.3249 0.1412 0.6623 0.096 Uiso 1 1 calc R . .
C33 C 0.4291(11) 0.2127(9) 0.4523(9) 0.074(4) Uani 1 1 d . . .
C34 C 0.3786(11) 0.1434(9) 0.3695(9) 0.080(4) Uani 1 1 d . . .
H14 H 0.3021 0.0935 0.3451 0.095 Uiso 1 1 calc R . .
C35 C 0.4402(14) 0.1491(10) 0.3257(10) 0.095(4) Uani 1 1 d . . .
H15 H 0.4095 0.1007 0.2713 0.114 Uiso 1 1 calc R . .
C36 C 0.5537(12) 0.2282(11) 0.3593(11) 0.092(4) Uani 1 1 d . . .
H16 H 0.5955 0.2325 0.3261 0.110 Uiso 1 1 calc R . .
C37 C 0.5966(12) 0.2917(9) 0.4338(9) 0.073(3) Uani 1 1 d . . .
H17 H 0.6709 0.3437 0.4570 0.088 Uiso 1 1 calc R . .
C38 C 0.5321(10) 0.2837(8) 0.4815(9) 0.075(4) Uani 1 1 d . . .
H18 H 0.5645 0.3314 0.5368 0.090 Uiso 1 1 calc R . .
C39 C 0.1996(10) 0.1518(9) 0.4418(9) 0.067(3) Uani 1 1 d . . .
C40 C 0.1131(11) 0.0841(9) 0.4433(9) 0.075(4) Uani 1 1 d . . .
H19 H 0.1333 0.0607 0.4901 0.090 Uiso 1 1 calc R . .
C41 C -0.0038(13) 0.0465(9) 0.3807(10) 0.088(4) Uani 1 1 d . . .
H20 H -0.0628 -0.0004 0.3853 0.106 Uiso 1 1 calc R . .
C42 C -0.0357(11) 0.0803(9) 0.3065(11) 0.089(4) Uani 1 1 d . . .
H21 H -0.1158 0.0572 0.2633 0.107 Uiso 1 1 calc R . .
C43 C 0.0528(13) 0.1459(9) 0.3011(9) 0.086(4) Uani 1 1 d . . .
H22 H 0.0358 0.1657 0.2514 0.103 Uiso 1 1 calc R . .
C44 C 0.1719(10) 0.1845(9) 0.3721(10) 0.080(4) Uani 1 1 d . . .
H23 H 0.2328 0.2333 0.3713 0.096 Uiso 1 1 calc R . .
C45 C 0.3342(11) 0.4776(9) 0.6867(9) 0.078(4) Uani 1 1 d . . .
C46 C 0.2923(10) 0.4750(10) 0.7506(9) 0.081(4) Uani 1 1 d . . .
H24 H 0.2362 0.4179 0.7445 0.097 Uiso 1 1 calc R . .
C47 C 0.3299(12) 0.5521(11) 0.8207(10) 0.087(4) Uani 1 1 d . . .
H25 H 0.2995 0.5479 0.8617 0.104 Uiso 1 1 calc R . .
C48 C 0.4124(15) 0.6352(12) 0.8307(10) 0.090(5) Uani 1 1 d . . .
H26 H 0.4370 0.6894 0.8773 0.107 Uiso 1 1 calc R . .
C49 C 0.4557(12) 0.6388(10) 0.7765(12) 0.100(5) Uani 1 1 d . . .
H27 H 0.5185 0.6959 0.7898 0.119 Uiso 1 1 calc R . .
C50 C 0.4187(12) 0.5658(9) 0.6988(11) 0.090(4) Uani 1 1 d . . .
H28 H 0.4478 0.5746 0.6575 0.108 Uiso 1 1 calc R . .
C51 C 0.2848(10) 0.4120(8) 0.5095(9) 0.074(4) Uani 1 1 d . . .
C52 C 0.2040(10) 0.4438(9) 0.4761(10) 0.082(4) Uani 1 1 d . . .
H29 H 0.1597 0.4490 0.5056 0.099 Uiso 1 1 calc R . .
C53 C 0.1862(11) 0.4683(9) 0.4007(11) 0.087(4) Uani 1 1 d . . .
H30 H 0.1302 0.4896 0.3794 0.104 Uiso 1 1 calc R . .
C54 C 0.2498(11) 0.4617(9) 0.3559(9) 0.088(4) Uani 1 1 d . . .
H31 H 0.2352 0.4749 0.3023 0.106 Uiso 1 1 calc R . .
C55 C 0.3376(11) 0.4345(8) 0.3936(10) 0.082(4) Uani 1 1 d . . .
H32 H 0.3886 0.4360 0.3690 0.099 Uiso 1 1 calc R . .
C56 C 0.3489(11) 0.4064(8) 0.4647(9) 0.073(4) Uani 1 1 d . . .
H33 H 0.4020 0.3823 0.4845 0.088 Uiso 1 1 calc R . .
C57 C 0.1675(9) 0.2890(8) 0.5812(8) 0.063(3) Uani 1 1 d . . .
C58 C 0.1663(11) 0.2470(9) 0.6429(10) 0.088(4) Uani 1 1 d . . .
H34 H 0.2389 0.2648 0.6943 0.106 Uiso 1 1 calc R . .
C59 C 0.0668(11) 0.1819(9) 0.6337(9) 0.078(4) Uani 1 1 d . . .
H35 H 0.0717 0.1549 0.6783 0.093 Uiso 1 1 calc R . .
C60 C -0.0395(12) 0.1537(9) 0.5635(11) 0.084(4) Uani 1 1 d . . .
H36 H -0.1093 0.1086 0.5583 0.101 Uiso 1 1 calc R . .
C61 C -0.0427(11) 0.1940(9) 0.4978(10) 0.090(5) Uani 1 1 d . . .
H37 H -0.1164 0.1754 0.4472 0.108 Uiso 1 1 calc R . .
C62 C 0.0601(11) 0.2608(8) 0.5053(9) 0.075(4) Uani 1 1 d . . .
H38 H 0.0569 0.2864 0.4599 0.090 Uiso 1 1 calc R . .
S1 S 0.5486(3) 0.4498(2) 0.7804(2) 0.0797(10) Uani 1 1 d . . .
S2 S 0.5867(2) 0.2802(2) 0.7032(2) 0.0741(10) Uani 1 1 d . . .
P1 P 0.3517(3) 0.1975(2) 0.5211(2) 0.0692(10) Uani 1 1 d . . .
P2 P 0.3054(3) 0.3779(2) 0.6027(2) 0.0689(10) Uani 1 1 d . . .
O1 O 1.1549(8) 0.6056(7) 0.8558(7) 0.105(3) Uani 1 1 d . . .
O2 O 1.1167(8) 0.6914(7) 1.1015(7) 0.110(4) Uani 1 1 d . . .
N1 N 1.1309(9) 0.6415(8) 0.9804(8) 0.100(4) Uani 1 1 d . . .
Pd1 Pd 0.44657(7) 0.32842(6) 0.64836(6) 0.0713(5) Uani 1 1 d . . .
Cl1 Cl 1.3100(4) 0.9069(3) 1.2796(3) 0.1282(15) Uiso 1 1 d . . .
Cl2 Cl 1.0977(4) 0.9241(3) 1.2460(3) 0.1367(16) Uiso 1 1 d . . .
C63 C 1.1562(15) 0.8467(11) 1.2395(11) 0.123(5) Uiso 1 1 d . . .
Cl3 Cl 0.8806(5) 0.3846(4) 0.4143(5) 0.0717(16) Uiso 0.50 1 d P . .
Cl4 Cl 0.8108(9) 0.2282(7) 0.2716(7) 0.152(3) Uiso 0.50 1 d P . .
Cl5 Cl 0.7569(10) 0.7720(7) 0.8079(7) 0.158(4) Uiso 0.50 1 d P . .
Cl6 Cl 0.9416(13) 0.7352(10) 0.8750(9) 0.213(6) Uiso 0.50 1 d P . .
C64 C 0.8538(17) 0.3599(12) 0.3601(15) 0.046(5) Uiso 0.50 1 d P . .
C65 C 0.808(2) 0.7092(16) 0.8606(16) 0.076(7) Uiso 0.50 1 d P . .
C66 C 1.251(2) 0.6966(16) 1.0439(19) 0.027(6) Uiso 0.30 1 d P A 2
H58 H 1.3015 0.6736 1.0302 0.033 Uiso 0.30 1 calc PR A 2
H59 H 1.2661 0.7022 1.1060 0.033 Uiso 0.30 1 calc PR A 2
C67 C 1.271(2) 0.7939(19) 1.028(2) 0.050(8) Uiso 0.30 1 d PD A 2
H60 H 1.2487 0.7832 0.9634 0.060 Uiso 0.30 1 calc PR A 2
H61 H 1.2157 0.8120 1.0393 0.060 Uiso 0.30 1 calc PR A 2
C68 C 1.396(2) 0.8741(16) 1.085(2) 0.057(9) Uiso 0.30 1 d PD A 2
H62 H 1.4511 0.8599 1.0704 0.068 Uiso 0.30 1 calc PR A 2
H63 H 1.4211 0.8840 1.1499 0.068 Uiso 0.30 1 calc PR A 2
C69 C 1.397(2) 0.9615(16) 1.067(2) 0.045(7) Uiso 0.30 1 d PD A 2
H64 H 1.3743 0.9528 1.0035 0.054 Uiso 0.30 1 calc PR A 2
H65 H 1.3408 0.9756 1.0814 0.054 Uiso 0.30 1 calc PR A 2
C70 C 1.519(3) 1.0375(18) 1.127(3) 0.082(12) Uiso 0.30 1 d PD A 2
H66 H 1.5741 1.0267 1.1081 0.099 Uiso 0.30 1 calc PR A 2
H67 H 1.5456 1.0410 1.1900 0.099 Uiso 0.30 1 calc PR A 2
C71 C 1.520(3) 1.126(2) 1.119(2) 0.061(9) Uiso 0.30 1 d PD A 2
H68 H 1.5825 1.1588 1.1057 0.091 Uiso 0.30 1 calc PR A 2
H69 H 1.5336 1.1646 1.1759 0.091 Uiso 0.30 1 calc PR A 2
H70 H 1.4436 1.1126 1.0705 0.091 Uiso 0.30 1 calc PR A 2

loop_
_atom_site_aniso_label
_atom_site_aniso_U_11
_atom_site_aniso_U_22
_atom_site_aniso_U_33
_atom_site_aniso_U_23
_atom_site_aniso_U_13
_atom_site_aniso_U_12
C1 0.065(8) 0.099(9) 0.100(11) 0.020(8) 0.044(8) 0.048(8)
C2 0.057(8) 0.099(9) 0.105(11) 0.029(8) 0.040(8) 0.045(7)
C3 0.066(9) 0.129(11) 0.072(10) 0.026(9) 0.040(8) 0.055(9)
C4 0.071(8) 0.114(10) 0.093(11) 0.037(9) 0.050(8) 0.059(8)
C5 0.056(8) 0.108(10) 0.095(11) 0.048(9) 0.046(8) 0.046(8)
C6 0.072(9) 0.104(10) 0.088(11) 0.018(8) 0.047(8) 0.053(8)
C7 0.047(7) 0.094(9) 0.082(10) 0.006(8) 0.026(7) 0.033(7)
C8 0.037(6) 0.087(8) 0.074(9) 0.020(7) 0.029(6) 0.030(6)
C9 0.078(9) 0.098(10) 0.071(10) 0.023(8) 0.024(8) 0.056(8)
C10 0.073(9) 0.085(8) 0.086(11) 0.032(8) 0.048(8) 0.038(7)
C11 0.087(10) 0.117(11) 0.067(9) 0.033(8) 0.040(8) 0.060(9)
C12 0.076(10) 0.136(13) 0.092(12) 0.035(10) 0.045(9) 0.066(10)
C13 0.069(8) 0.120(11) 0.058(9) 0.021(8) 0.028(7) 0.051(8)
C14 0.055(7) 0.107(9) 0.079(10) 0.040(8) 0.040(7) 0.055(7)
C15 0.054(7) 0.089(8) 0.062(8) 0.010(7) 0.023(6) 0.042(7)
C16 0.051(7) 0.082(8) 0.101(10) 0.031(8) 0.041(7) 0.038(6)
C17 0.037(6) 0.080(7) 0.083(9) 0.036(7) 0.026(6) 0.036(6)
C18 0.064(8) 0.112(10) 0.086(10) 0.047(9) 0.036(8) 0.059(8)
C19 0.077(10) 0.110(11) 0.091(12) 0.023(10) 0.033(9) 0.054(10)
C20 0.067(9) 0.135(13) 0.096(12) 0.038(11) 0.035(9) 0.072(10)
C27 0.062(8) 0.082(8) 0.102(11) 0.026(8) 0.047(8) 0.044(7)
C28 0.057(7) 0.097(9) 0.100(11) 0.043(8) 0.044(8) 0.037(7)
C29 0.049(7) 0.075(8) 0.107(11) 0.032(8) 0.035(7) 0.037(6)
C30 0.052(7) 0.100(10) 0.124(13) 0.057(9) 0.052(9) 0.036(7)
C31 0.062(8) 0.108(10) 0.086(10) 0.045(8) 0.041(7) 0.050(8)
C32 0.060(8) 0.087(9) 0.123(12) 0.049(9) 0.052(8) 0.049(7)
C33 0.063(8) 0.086(8) 0.092(10) 0.030(8) 0.047(8) 0.044(7)
C34 0.066(8) 0.096(9) 0.101(11) 0.038(9) 0.053(8) 0.047(7)
C35 0.117(12) 0.095(10) 0.128(13) 0.056(10) 0.083(11) 0.072(10)
C36 0.068(9) 0.131(13) 0.120(14) 0.070(12) 0.061(10) 0.062(10)
C37 0.073(9) 0.087(9) 0.083(11) 0.041(8) 0.052(8) 0.041(7)
C38 0.047(7) 0.077(8) 0.110(11) 0.035(8) 0.041(8) 0.034(6)
C39 0.050(7) 0.098(9) 0.078(10) 0.037(8) 0.045(7) 0.040(7)
C40 0.057(8) 0.092(9) 0.081(9) 0.027(8) 0.025(7) 0.048(7)
C41 0.099(11) 0.092(9) 0.110(12) 0.039(9) 0.065(10) 0.062(9)
C42 0.049(7) 0.092(9) 0.128(13) 0.031(9) 0.050(9) 0.029(7)
C43 0.089(10) 0.103(10) 0.082(10) 0.031(8) 0.044(9) 0.059(9)
C44 0.046(7) 0.090(9) 0.106(12) 0.028(8) 0.043(8) 0.031(7)
C45 0.068(8) 0.110(10) 0.097(10) 0.052(9) 0.046(8) 0.068(8)
C46 0.049(7) 0.105(10) 0.112(12) 0.055(9) 0.050(8) 0.040(7)
C47 0.084(10) 0.110(11) 0.089(12) 0.037(10) 0.051(9) 0.058(10)
C48 0.107(12) 0.116(12) 0.086(12) 0.041(10) 0.060(10) 0.076(11)
C49 0.067(9) 0.084(10) 0.124(14) 0.037(10) 0.026(10) 0.034(8)
C50 0.079(9) 0.082(9) 0.139(14) 0.044(10) 0.070(10) 0.045(8)
C51 0.061(7) 0.078(8) 0.105(11) 0.035(7) 0.046(7) 0.046(7)
C52 0.058(8) 0.101(10) 0.118(12) 0.056(9) 0.049(8) 0.052(8)
C53 0.066(8) 0.088(9) 0.138(13) 0.050(9) 0.063(9) 0.049(8)
C54 0.082(9) 0.107(10) 0.088(10) 0.037(8) 0.038(8) 0.059(9)
C55 0.067(8) 0.080(8) 0.110(12) 0.033(8) 0.045(9) 0.042(7)
C56 0.075(8) 0.076(8) 0.087(10) 0.036(7) 0.042(8) 0.048(7)
C57 0.044(6) 0.080(8) 0.071(9) 0.034(7) 0.021(6) 0.038(6)
C58 0.065(9) 0.091(9) 0.109(12) 0.022(9) 0.034(9) 0.052(8)
C59 0.054(8) 0.090(9) 0.098(11) 0.033(8) 0.040(8) 0.040(7)
C60 0.091(11) 0.108(10) 0.125(13) 0.070(10) 0.085(11) 0.068(9)
C61 0.049(7) 0.096(10) 0.121(13) 0.012(9) 0.041(8) 0.044(7)
C62 0.076(9) 0.073(8) 0.101(10) 0.028(7) 0.056(9) 0.047(7)
S1 0.0577(19) 0.094(2) 0.095(3) 0.0241(19) 0.0363(19) 0.0479(18)
S2 0.0511(17) 0.082(2) 0.100(3) 0.0311(18) 0.0374(18) 0.0422(16)
P1 0.0537(18) 0.081(2) 0.092(3) 0.0344(19) 0.0448(19) 0.0393(17)
P2 0.0500(18) 0.086(2) 0.087(3) 0.0310(18) 0.0377(18) 0.0433(17)
O1 0.065(6) 0.121(8) 0.110(8) 0.021(6) 0.056(6) 0.021(6)
O2 0.064(6) 0.137(9) 0.100(8) 0.004(7) 0.028(6) 0.047(6)
N1 0.052(7) 0.116(9) 0.104(10) 0.000(8) 0.039(7) 0.028(7)
Pd1 0.0528(7) 0.0866(7) 0.0933(10) 0.0345(6) 0.0404(6) 0.0446(6)

loop_
_atom_type_symbol
_atom_type_description
_atom_type_scat_dispersion_real
_atom_type_scat_dispersion_imag
_atom_type_scat_source
C C 0.0181 0.0091 'International Tables Vol C Tables 4.2.6.8 and 6.1.1.4'
H H 0.0000 0.0000 'International Tables Vol C Tables 4.2.6.8 and 6.1.1.4'
N N 0.0311 0.0180 'International Tables Vol C Tables 4.2.6.8 and 6.1.1.4'
O O 0.0492 0.0322 'International Tables Vol C Tables 4.2.6.8 and 6.1.1.4'
P P 0.2955 0.4335 'International Tables Vol C Tables 4.2.6.8 and 6.1.1.4'
S S 0.3331 0.5567 'International Tables Vol C Tables 4.2.6.8 and 6.1.1.4'
Pd Pd 0.1215 3.9337 'International Tables Vol C Tables 4.2.6.8 and 6.1.1.4'
Cl Cl 0.3639 0.7018 'International Tables Vol C Tables 4.2.6.8 and 6.1.1.4'

loop_
_geom_angle_atom_site_label_1
_geom_angle_atom_site_label_2
_geom_angle_atom_site_label_3
_geom_angle
C2 C1 C18 126.2(13)
C1 C2 C3 113.8(12)
C2 C3 C4 124.4(11)
C3 C4 C5 119.8(12)
C6 C5 C18 123.3(12)
C6 C5 C4 121.0(12)
C18 C5 C4 115.6(13)
C5 C6 C7 120.1(13)
C5 C6 C19 122.8(12)
C7 C6 C19 116.9(12)
C8 C7 C16 119.0(11)
C8 C7 C6 123.1(12)
C16 C7 C6 117.9(12)
C7 C8 C9 123.0(11)
C7 C8 C20 120.1(11)
C9 C8 C20 116.8(11)
C10 C9 C14 122.3(13)
C10 C9 C8 124.0(12)
C14 C9 C8 113.7(11)
C11 C10 C9 118.7(13)
C10 C11 C12 122.7(13)
C13 C12 C11 116.7(12)
C12 C13 C14 123.1(12)
C15 C14 C9 123.9(11)
C15 C14 C13 120.7(11)
C9 C14 C13 115.3(12)
C14 C15 C16 117.4(10)
C14 C15 S1 115.4(8)
C16 C15 S1 124.9(9)
C15 C16 C7 120.0(11)
C15 C16 C17 120.1(10)
C7 C16 C17 119.9(10)
C18 C17 C16 119.8(10)
C18 C17 S2 115.9(9)
C16 C17 S2 123.0(8)
C5 C18 C17 117.1(12)
C5 C18 C1 120.0(12)
C17 C18 C1 122.0(12)
O1 C19 N1 119.8(14)
O1 C19 C6 125.2(14)
N1 C19 C6 114.8(14)
O2 C20 N1 120.6(14)
O2 C20 C8 125.5(13)
N1 C20 C8 113.8(13)
C22 C21 N1 101.6(17)
C21 C22 C23 110.2(19)
C22 C23 C24 110.2(17)
C23 C24 C25 109.6(13)
C26 C25 C24 112.1(15)
C28 C27 C32 118.6(12)
C28 C27 P1 123.7(11)
C32 C27 P1 117.7(9)
C27 C28 C29 120.9(13)
C30 C29 C28 118.0(12)
C31 C30 C29 120.6(13)
C32 C31 C30 121.4(13)
C31 C32 C27 120.2(12)
C38 C33 C34 119.3(12)
C38 C33 P1 122.2(11)
C34 C33 P1 118.4(10)
C35 C34 C33 118.3(13)
C34 C35 C36 121.3(14)
C37 C36 C35 119.2(14)
C36 C37 C38 119.2(14)
C33 C38 C37 122.6(13)
C40 C39 C44 118.9(12)
C40 C39 P1 123.2(10)
C44 C39 P1 117.8(10)
C39 C40 C41 123.5(13)
C40 C41 C42 118.7(14)
C43 C42 C41 118.4(13)
C42 C43 C44 118.9(13)
C39 C44 C43 121.4(13)
C46 C45 C50 116.3(13)
C46 C45 P2 125.1(11)
C50 C45 P2 117.9(10)
C47 C46 C45 122.7(13)
C46 C47 C48 119.1(14)
C49 C48 C47 119.5(16)
C48 C49 C50 126.4(16)
C49 C50 C45 115.6(13)
C52 C51 C56 117.3(12)
C52 C51 P2 122.3(10)
C56 C51 P2 120.4(8)
C53 C52 C51 121.6(12)
C52 C53 C54 120.7(11)
C53 C54 C55 117.3(12)
C56 C55 C54 120.5(12)
C55 C56 C51 122.1(11)
C58 C57 C62 117.8(11)
C58 C57 P2 118.8(9)
C62 C57 P2 123.5(10)
C59 C58 C57 122.8(13)
C60 C59 C58 122.1(14)
C59 C60 C61 117.2(13)
C62 C61 C60 121.6(13)
C57 C62 C61 118.5(13)
C15 S1 Pd1 118.0(4)
C17 S2 Pd1 107.8(3)
C39 P1 C27 103.2(6)
C39 P1 C33 104.7(6)
C27 P1 C33 107.4(5)
C39 P1 Pd1 121.3(4)
C27 P1 Pd1 108.6(4)
C33 P1 Pd1 110.7(4)
C51 P2 C57 109.5(6)
C51 P2 C45 101.9(6)
C57 P2 C45 104.9(6)
C51 P2 Pd1 116.7(4)
C57 P2 Pd1 108.5(4)
C45 P2 Pd1 114.6(4)
C20 N1 C19 127.7(13)
C20 N1 C66 107.6(16)
C19 N1 C66 124.5(15)
C20 N1 C21 115.8(14)
C19 N1 C21 111.8(13)
C66 N1 C21 30.4(12)
S1 Pd1 S2 89.69(11)
S1 Pd1 P2 87.67(11)
S2 Pd1 P2 176.00(11)
S1 Pd1 P1 174.41(10)
S2 Pd1 P1 85.11(10)
P2 Pd1 P1 97.42(11)
Cl1 C63 Cl2 110.6(9)
Cl3 C64 Cl4 135.7(18)
Cl6 C65 Cl5 110.0(16)
N1 C66 C67 99.3(19)
C68 C67 C66 116(2)
C67 C68 C69 109(2)
C70 C69 C68 107(2)
C69 C70 C71 108(3)

loop_
_geom_bond_atom_site_label_1
_geom_bond_atom_site_label_2
_geom_bond_distance
C1 C2 1.359(15)
C1 C18 1.437(17)
C2 C3 1.416(16)
C3 C4 1.435(17)
C4 C5 1.454(15)
C5 C6 1.404(18)
C5 C18 1.429(17)
C6 C7 1.440(15)
C6 C19 1.476(19)
C7 C8 1.315(15)
C7 C16 1.434(15)
C8 C9 1.506(16)
C8 C20 1.557(18)
C9 C10 1.346(15)
C9 C14 1.427(16)
C10 C11 1.333(15)
C11 C12 1.449(17)
C12 C13 1.324(16)
C13 C14 1.427(14)
C14 C15 1.370(15)
C15 C16 1.431(14)
C15 S1 1.746(11)
C16 C17 1.484(16)
C17 C18 1.430(15)
C17 S2 1.752(11)
C19 O1 1.254(16)
C19 N1 1.409(17)
C20 O2 1.203(15)
C20 N1 1.348(16)
C21 C22 1.532(18)
C21 N1 1.57(2)
C22 C23 1.585(18)
C23 C24 1.582(17)
C24 C25 1.62(2)
C25 C26 1.443(16)
C27 C28 1.395(15)
C27 C32 1.435(16)
C27 P1 1.810(13)
C28 C29 1.416(15)
C29 C30 1.410(16)
C30 C31 1.388(17)
C31 C32 1.350(15)
C33 C38 1.318(14)
C33 C34 1.399(16)
C33 P1 1.869(12)
C34 C35 1.329(16)
C35 C36 1.453(18)
C36 C37 1.274(17)
C37 C38 1.416(15)
C39 C40 1.335(15)
C39 C44 1.386(16)
C39 P1 1.788(12)
C40 C41 1.376(16)
C41 C42 1.468(18)
C42 C43 1.370(17)
C43 C44 1.438(17)
C45 C46 1.426(15)
C45 C50 1.438(16)
C45 P2 1.815(13)
C46 C47 1.378(17)
C47 C48 1.380(18)
C48 C49 1.286(17)
C49 C50 1.420(19)
C51 C52 1.391(14)
C51 C56 1.397(15)
C51 P2 1.753(13)
C52 C53 1.390(16)
C53 C54 1.394(16)
C54 C55 1.424(15)
C55 C56 1.363(16)
C57 C58 1.376(16)
C57 C62 1.398(15)
C57 P2 1.800(12)
C58 C59 1.347(16)
C59 C60 1.345(16)
C60 C61 1.410(17)
C61 C62 1.403(16)
S1 Pd1 2.279(3)
S2 Pd1 2.316(3)
P1 Pd1 2.329(3)
P2 Pd1 2.325(3)
N1 C66 1.41(3)
Cl1 C63 1.772(17)
Cl2 C63 1.776(16)
Cl3 C64 0.82(2)
Cl4 C64 2.18(2)
Cl5 C65 1.68(2)
Cl6 C65 1.65(3)
C66 C67 1.65(4)
C67 C68 1.535(19)
C68 C69 1.551(18)
C69 C70 1.492(19)
C70 C71 1.520(19)

loop_
_geom_torsion_atom_site_label_1
_geom_torsion_atom_site_label_2
_geom_torsion_atom_site_label_3
_geom_torsion_atom_site_label_4
_geom_torsion
C18 C1 C2 C3 -5(2)
C1 C2 C3 C4 4.7(19)
C2 C3 C4 C5 -4.1(19)
C3 C4 C5 C6 178.8(12)
C3 C4 C5 C18 3.3(18)
C18 C5 C6 C7 -3(2)
C4 C5 C6 C7 -178.5(12)
C18 C5 C6 C19 -177.7(12)
C4 C5 C6 C19 7(2)
C5 C6 C7 C8 168.2(13)
C19 C6 C7 C8 -17(2)
C5 C6 C7 C16 -10(2)
C19 C6 C7 C16 165.1(12)
C16 C7 C8 C9 -3(2)
C6 C7 C8 C9 179.4(12)
C16 C7 C8 C20 -178.9(11)
C6 C7 C8 C20 3(2)
C7 C8 C9 C10 170.3(13)
C20 C8 C9 C10 -13.4(18)
C7 C8 C9 C14 -8.6(18)
C20 C8 C9 C14 167.7(11)
C14 C9 C10 C11 -11(2)
C8 C9 C10 C11 170.1(12)
C9 C10 C11 C12 10(2)
C10 C11 C12 C13 -7(2)
C11 C12 C13 C14 6(2)
C10 C9 C14 C15 -172.5(13)
C8 C9 C14 C15 6.4(18)
C10 C9 C14 C13 9.7(18)
C8 C9 C14 C13 -171.4(11)
C12 C13 C14 C15 174.8(14)
C12 C13 C14 C9 -7.3(19)
C9 C14 C15 C16 6.7(19)
C13 C14 C15 C16 -175.6(11)
C9 C14 C15 S1 -157.0(10)
C13 C14 C15 S1 20.7(17)
C14 C15 C16 C7 -18.8(19)
S1 C15 C16 C7 143.2(11)
C14 C15 C16 C17 162.3(11)
S1 C15 C16 C17 -35.7(17)
C8 C7 C16 C15 17(2)
C6 C7 C16 C15 -165.1(12)
C8 C7 C16 C17 -164.1(12)
C6 C7 C16 C17 13.8(19)
C15 C16 C17 C18 173.4(11)
C7 C16 C17 C18 -5.5(18)
C15 C16 C17 S2 -19.7(16)
C7 C16 C17 S2 161.4(10)
C6 C5 C18 C17 11.6(19)
C4 C5 C18 C17 -172.9(10)
C6 C5 C18 C1 -179.0(12)
C4 C5 C18 C1 -3.5(18)
C16 C17 C18 C5 -7.0(17)
S2 C17 C18 C5 -174.8(9)
C16 C17 C18 C1 -176.2(11)
S2 C17 C18 C1 16.0(16)
C2 C1 C18 C5 5(2)
C2 C1 C18 C17 173.7(12)
C5 C6 C19 O1 11(2)
C7 C6 C19 O1 -163.9(13)
C5 C6 C19 N1 -162.9(12)
C7 C6 C19 N1 22.5(18)
C7 C8 C20 O2 -172.5(14)
C9 C8 C20 O2 11(2)
C7 C8 C20 N1 4.2(19)
C9 C8 C20 N1 -172.2(11)
N1 C21 C22 C23 177(2)
C21 C22 C23 C24 178.8(18)
C22 C23 C24 C25 177.8(19)
C23 C24 C25 C26 -78(2)
C32 C27 C28 C29 4.4(18)
P1 C27 C28 C29 -177.4(9)
C27 C28 C29 C30 -5.5(17)
C28 C29 C30 C31 5.6(18)
C29 C30 C31 C32 -4.7(19)
C30 C31 C32 C27 3.5(18)
C28 C27 C32 C31 -3.3(18)
P1 C27 C32 C31 178.4(9)
C38 C33 C34 C35 4.1(18)
P1 C33 C34 C35 -172.1(9)
C33 C34 C35 C36 -4.2(18)
C34 C35 C36 C37 2(2)
C35 C36 C37 C38 -0.4(19)
C34 C33 C38 C37 -2.2(18)
P1 C33 C38 C37 173.9(9)
C36 C37 C38 C33 0.3(19)
C44 C39 C40 C41 -2.3(18)
P1 C39 C40 C41 -177.7(9)
C39 C40 C41 C42 1.8(18)
C40 C41 C42 C43 2.1(17)
C41 C42 C43 C44 -5.2(18)
C40 C39 C44 C43 -1.1(18)
P1 C39 C44 C43 174.5(9)
C42 C43 C44 C39 4.9(18)
C50 C45 C46 C47 -0.2(16)
P2 C45 C46 C47 170.7(9)
C45 C46 C47 C48 -0.7(18)
C46 C47 C48 C49 -3(2)
C47 C48 C49 C50 7(2)
C48 C49 C50 C45 -8(2)
C46 C45 C50 C49 3.8(16)
P2 C45 C50 C49 -167.7(9)
C56 C51 C52 C53 0.6(19)
P2 C51 C52 C53 -178.2(11)
C51 C52 C53 C54 0(2)
C52 C53 C54 C55 -3.7(19)
C53 C54 C55 C56 7.1(19)
C54 C55 C56 C51 -6.9(19)
C52 C51 C56 C55 2.9(19)
P2 C51 C56 C55 -178.2(10)
C62 C57 C58 C59 -1.0(17)
P2 C57 C58 C59 177.9(9)
C57 C58 C59 C60 -0.8(19)
C58 C59 C60 C61 1.4(18)
C59 C60 C61 C62 -0.2(17)
C58 C57 C62 C61 2.1(15)
P2 C57 C62 C61 -176.8(8)
C60 C61 C62 C57 -1.5(16)
C14 C15 S1 Pd1 -163.9(8)
C16 C15 S1 Pd1 33.8(13)
C18 C17 S2 Pd1 -128.4(8)
C16 C17 S2 Pd1 64.2(10)
C40 C39 P1 C27 25.5(11)
C44 C39 P1 C27 -149.9(10)
C40 C39 P1 C33 137.8(10)
C44 C39 P1 C33 -37.6(11)
C40 C39 P1 Pd1 -96.2(11)
C44 C39 P1 Pd1 88.4(10)
C28 C27 P1 C39 92.8(11)
C32 C27 P1 C39 -89.0(10)
C28 C27 P1 C33 -17.5(12)
C32 C27 P1 C33 160.7(9)
C28 C27 P1 Pd1 -137.3(10)
C32 C27 P1 Pd1 40.9(10)
C38 C33 P1 C39 141.3(10)
C34 C33 P1 C39 -42.5(11)
C38 C33 P1 C27 -109.4(10)
C34 C33 P1 C27 66.7(10)
C38 C33 P1 Pd1 9.0(11)
C34 C33 P1 Pd1 -174.9(8)
C52 C51 P2 C57 57.0(12)
C56 C51 P2 C57 -121.8(10)
C52 C51 P2 C45 -53.7(12)
C56 C51 P2 C45 127.5(10)
C52 C51 P2 Pd1 -179.4(9)
C56 C51 P2 Pd1 1.8(12)
C58 C57 P2 C51 174.5(9)
C62 C57 P2 C51 -6.6(11)
C58 C57 P2 C45 -76.8(10)
C62 C57 P2 C45 102.1(10)
C58 C57 P2 Pd1 46.2(10)
C62 C57 P2 Pd1 -134.9(8)
C46 C45 P2 C51 141.4(9)
C50 C45 P2 C51 -47.9(10)
C46 C45 P2 C57 27.2(11)
C50 C45 P2 C57 -162.0(9)
C46 C45 P2 Pd1 -91.6(10)
C50 C45 P2 Pd1 79.1(10)
O2 C20 N1 C19 -179.8(15)
C8 C20 N1 C19 3(2)
O2 C20 N1 C66 5(2)
C8 C20 N1 C66 -171.5(15)
O2 C20 N1 C21 -26(2)
C8 C20 N1 C21 156.9(12)
O1 C19 N1 C20 169.3(14)
C6 C19 N1 C20 -17(2)
O1 C19 N1 C66 -17(2)
C6 C19 N1 C66 157.3(17)
O1 C19 N1 C21 14.9(18)
C6 C19 N1 C21 -171.1(12)
C22 C21 N1 C20 117.4(17)
C22 C21 N1 C19 -85.0(18)
C22 C21 N1 C66 37(3)
C15 S1 Pd1 S2 9.9(5)
C15 S1 Pd1 P2 -173.1(5)
C15 S1 Pd1 P1 31.2(13)
C17 S2 Pd1 S1 -46.3(5)
C17 S2 Pd1 P2 -94.9(16)
C17 S2 Pd1 P1 135.7(5)
C51 P2 Pd1 S1 116.4(5)
C57 P2 Pd1 S1 -119.4(4)
C45 P2 Pd1 S1 -2.6(5)
C51 P2 Pd1 S2 165.0(15)
C57 P2 Pd1 S2 -70.8(16)
C45 P2 Pd1 S2 46.0(17)
C51 P2 Pd1 P1 -65.9(5)
C57 P2 Pd1 P1 58.3(4)
C45 P2 Pd1 P1 175.1(5)
C39 P1 Pd1 S1 140.5(12)
C27 P1 Pd1 S1 21.4(12)
C33 P1 Pd1 S1 -96.3(12)
C39 P1 Pd1 S2 162.0(5)
C27 P1 Pd1 S2 42.9(4)
C33 P1 Pd1 S2 -74.8(4)
C39 P1 Pd1 P2 -14.9(6)
C27 P1 Pd1 P2 -134.0(4)
C33 P1 Pd1 P2 108.3(4)
C20 N1 C66 C67 -94(2)
C19 N1 C66 C67 90(2)
C21 N1 C66 C67 17(2)
N1 C66 C67 C68 -179(3)
C66 C67 C68 C69 -176(2)
C67 C68 C69 C70 179(3)
C68 C69 C70 C71 -173(3)
